data_7106212
loop_
_publ_author_name
'Simon S. Iremonger'
'Junmei Liang'
'Ramanathan Vaidhyanathan'
'George K. H. Shimizu'

_publ_section_title
;
 A permanently porous van der Waals solid by using phosphonate monoester
 linkers in a metal organic framework.
;
_journal_name_full Chem.Commun.
_journal_page_first 4430
_journal_paper_doi 10.1039/c0cc04779a
_journal_volume 47
_journal_year 2011
_chemical_formula_moiety 'C11 H17 O6 P2 Zn'
_chemical_formula_sum 'C11 H16 O6 P2 Zn'
_chemical_formula_weight 371.55
_chemical_name_common Zinc-1,4-benzenediphosphonatodiethylester
_chemical_name_systematic
;
Zinc-1,4-benzenediphosphonatodiethylester
;
_space_group_IT_number 72
_symmetry_cell_setting orthorhombic
_symmetry_space_group_name_Hall '-I 2 2c'
_symmetry_space_group_name_H-M 'I b a m'
_atom_sites_solution_hydrogens geom
_atom_sites_solution_primary direct
_atom_sites_solution_secondary difmap
_audit_creation_method SHELXL-97
_cell_angle_alpha 90.00
_cell_angle_beta 90.00
_cell_angle_gamma 90.00
_cell_formula_units_Z 8
_cell_length_a 15.729(3)
_cell_length_b 23.170(5)
_cell_length_c 9.7372(19)
_cell_measurement_reflns_used 1254
_cell_measurement_temperature 173(2)
_cell_measurement_theta_max 24.7
_cell_measurement_theta_min 2.6
_cell_volume 3548.6(12)
_computing_cell_refinement 'HKL Scalepack (Otwinowski & Minor 1997)'
_computing_data_collection 'Collect (Bruker AXS BV, 1997-2004)'
_computing_data_reduction 'HKL Denzo and Scalepack (1997)'
_computing_molecular_graphics 'HKL Denzo and Scalepack (1997)'
_computing_publication_material 'Diamond 3.0'
_computing_structure_refinement 'SHELXL-97 (Sheldrick, 2008)'
_computing_structure_solution 'SHELXS-97 (Sheldrick, 2008)'
_diffrn_ambient_temperature 173(2)
_diffrn_measured_fraction_theta_full 0.993
_diffrn_measured_fraction_theta_max 0.993
_diffrn_measurement_device_type 'Nonius Kappa with APEX II CCD detector'
_diffrn_measurement_method CCD
_diffrn_radiation_monochromator graphite
_diffrn_radiation_source 'fine-focus sealed tube'
_diffrn_radiation_type MoK\a
_diffrn_radiation_wavelength 0.71073
_diffrn_reflns_av_R_equivalents 0.0486
_diffrn_reflns_av_sigmaI/netI 0.0456
_diffrn_reflns_limit_h_max 18
_diffrn_reflns_limit_h_min -18
_diffrn_reflns_limit_k_max 26
_diffrn_reflns_limit_k_min -27
_diffrn_reflns_limit_l_max 11
_diffrn_reflns_limit_l_min -11
_diffrn_reflns_number 2878
_diffrn_reflns_theta_full 24.71
_diffrn_reflns_theta_max 24.71
_diffrn_reflns_theta_min 2.59
_exptl_absorpt_coefficient_mu 1.581
_exptl_absorpt_correction_T_max 0.954
_exptl_absorpt_correction_T_min 0.867
_exptl_absorpt_correction_type multi-scan
_exptl_absorpt_process_details 'SADABS;Universitat Gottingen,1997'
_exptl_crystal_colour colorless
_exptl_crystal_density_diffrn 1.391
_exptl_crystal_density_method 'not measured'
_exptl_crystal_description rod-shaped
_exptl_crystal_F_000 1520
_exptl_crystal_size_max 0.09
_exptl_crystal_size_mid 0.05
_exptl_crystal_size_min 0.03
_platon_squeeze_details
;
A SQUEEZE analysis on compound 1, indicated an electron count per
unit cell of 2, suggesting that there is no residual solvent in the pore.
However the fact that the analytical measurements(TGA) shows solvent
loss seems to suggest that the electron densities in the channels are not
visible to the x-ray. This could mean that the electron densities in the
voids are highly diffused.
;
_refine_diff_density_max 0.450
_refine_diff_density_min -0.701
_refine_diff_density_rms 0.111
_refine_ls_extinction_method none
_refine_ls_goodness_of_fit_ref 0.978
_refine_ls_hydrogen_treatment constr
_refine_ls_matrix_type full
_refine_ls_number_parameters 107
_refine_ls_number_reflns 1612
_refine_ls_number_restraints 1
_refine_ls_restrained_S_all 0.979
_refine_ls_R_factor_all 0.0830
_refine_ls_R_factor_gt 0.0609
_refine_ls_shift/su_max 0.000
_refine_ls_shift/su_mean 0.000
_refine_ls_structure_factor_coef Fsqd
_refine_ls_weighting_details 'calc w=1/[\s^2^(Fo^2^)+(0.0743P)^2^+54.7577P] where P=(Fo^2^+2Fc^2^)/3'
_refine_ls_weighting_scheme calc
_refine_ls_wR_factor_gt 0.1556
_refine_ls_wR_factor_ref 0.1694
_reflns_number_gt 1241
_reflns_number_total 1612
_reflns_threshold_expression >2sigma(I)
_cod_data_source_file c0cc04779a.txt
_cod_data_source_block squeezed
_cod_depositor_comments
;
The following automatic conversions were performed:

'_symmetry_cell_setting' value 'Orthorhombic' changed to
'orthorhombic' according to the built-in table from CIF Core
dictionary named 'cif_core.dic' version 2.4.1 from 2010-06-29.

Automatic conversion script
Id: cif_fix_values 1646 2011-03-28 12:23:43Z adriana 
;
_cod_original_sg_symbol_H-M Ibam
_cod_database_code 7106212

loop_
_symmetry_equiv_pos_as_xyz
'x, y, z'
'-x, -y, z'
'x, -y, -z+1/2'
'-x, y, -z+1/2'
'x+1/2, y+1/2, z+1/2'
'-x+1/2, -y+1/2, z+1/2'
'x+1/2, -y+1/2, -z+1'
'-x+1/2, y+1/2, -z+1'
'-x, -y, -z'
'x, y, -z'
'-x, y, z-1/2'
'x, -y, z-1/2'
'-x+1/2, -y+1/2, -z+1/2'
'x+1/2, y+1/2, -z+1/2'
'-x+1/2, y+1/2, z'
'x+1/2, -y+1/2, z'

loop_
_atom_site_label
_atom_site_type_symbol
_atom_site_fract_x
_atom_site_fract_y
_atom_site_fract_z
_atom_site_U_iso_or_equiv
_atom_site_adp_type
_atom_site_occupancy
_atom_site_symmetry_multiplicity
_atom_site_calc_flag
_atom_site_refinement_flags
_atom_site_disorder_assembly
_atom_site_disorder_group
C1 C 0.7950(5) 0.1453(4) 0.0000 0.0303(19) Uani 1 2 d S . .
C2 C 0.7610(4) 0.1651(3) -0.1265(8) 0.0469(18) Uani 1 1 d . . .
H2 H 0.7838 0.1516 -0.2109 0.056 Uiso 1 1 calc R . .
C3 C 0.6940(5) 0.2043(3) -0.1266(7) 0.0511(19) Uani 1 1 d . . .
H3 H 0.6712 0.2181 -0.2107 0.061 Uiso 1 1 calc R . .
C4 C 0.6602(5) 0.2233(4) 0.0000 0.032(2) Uani 1 2 d S . .
C12 C 0.8122(9) -0.0660(5) 0.0000 0.095(6) Uani 1 2 d S . .
H12A H 0.8412 -0.1032 -0.0086 0.143 Uiso 0.50 1 calc PR . .
H12B H 0.7732 -0.0608 -0.0775 0.143 Uiso 0.50 1 calc PR . .
H12C H 0.7800 -0.0650 0.0861 0.143 Uiso 0.50 1 calc PR . .
C11 C 0.8743(7) -0.0202(4) 0.0000 0.066(4) Uani 1 2 d S . .
H11A H 0.9108 -0.0230 -0.0825 0.079 Uiso 0.50 1 calc PR . .
H11B H 0.9108 -0.0230 0.0825 0.079 Uiso 0.50 1 calc PR . .
C21 C 0.4598(9) 0.1950(8) -0.0675(15) 0.164(7) Uani 1 1 d D . .
H21A H 0.5034 0.1644 -0.0759 0.197 Uiso 1 1 calc R . .
H21B H 0.4459 0.2085 -0.1613 0.197 Uiso 1 1 calc R . .
C22 C 0.3772(8) 0.1685(7) 0.0000 0.089(5) Uani 1 2 d SD . .
H22A H 0.3936 0.1408 0.0714 0.133 Uiso 0.50 1 calc PR . .
H22B H 0.3436 0.1487 -0.0705 0.133 Uiso 0.50 1 calc PR . .
H22C H 0.3432 0.1995 0.0410 0.133 Uiso 0.50 1 calc PR . .
O11 O 0.9290(3) 0.09724(18) 0.1361(5) 0.0393(11) Uani 1 1 d . . .
O12 O 0.8284(4) 0.0340(3) 0.0000 0.0390(16) Uani 1 2 d S . .
O21 O 0.5732(3) 0.3050(2) 0.1357(5) 0.0471(13) Uani 1 1 d . . .
O22 O 0.4905(6) 0.2364(4) 0.0000 0.115(6) Uani 1 2 d S . .
P1 P 0.87918(14) 0.09268(10) 0.0000 0.0290(6) Uani 1 2 d S . .
P2 P 0.57081(14) 0.27224(10) 0.0000 0.0319(6) Uani 1 2 d S . .
Zn Zn 1.0000 0.14619(4) 0.2500 0.0282(3) Uani 1 2 d S . .

loop_
_atom_site_aniso_label
_atom_site_aniso_U_11
_atom_site_aniso_U_22
_atom_site_aniso_U_33
_atom_site_aniso_U_23
_atom_site_aniso_U_13
_atom_site_aniso_U_12
C1 0.030(4) 0.028(5) 0.033(5) 0.000 0.000 0.010(4)
C2 0.051(4) 0.051(4) 0.039(4) 0.000(3) 0.003(3) 0.026(4)
C3 0.052(4) 0.070(5) 0.032(4) -0.002(4) -0.003(3) 0.030(4)
C4 0.027(4) 0.029(5) 0.040(5) 0.000 0.000 0.003(4)
C12 0.064(8) 0.037(7) 0.185(18) 0.000 0.000 0.002(6)
C11 0.051(6) 0.023(5) 0.123(11) 0.000 0.000 -0.001(5)
C21 0.147(14) 0.26(2) 0.091(10) 0.019(13) 0.011(10) 0.024(15)
C22 0.065(8) 0.114(13) 0.086(10) 0.000 0.000 -0.058(9)
O11 0.036(2) 0.033(2) 0.049(3) -0.001(2) -0.006(2) 0.0020(19)
O12 0.031(3) 0.021(3) 0.064(4) 0.000 0.000 -0.005(3)
O21 0.054(3) 0.050(3) 0.037(3) -0.008(2) 0.003(2) 0.026(2)
O22 0.044(5) 0.036(5) 0.265(19) 0.000 0.000 -0.015(4)
P1 0.0233(11) 0.0255(12) 0.0383(13) 0.000 0.000 0.0013(9)
P2 0.0288(11) 0.0297(12) 0.0371(13) 0.000 0.000 0.0038(10)
Zn 0.0275(5) 0.0274(5) 0.0297(5) 0.000 0.0026(4) 0.000

loop_
_atom_type_symbol
_atom_type_description
_atom_type_scat_dispersion_real
_atom_type_scat_dispersion_imag
_atom_type_scat_source
C C 0.0033 0.0016 'International Tables Vol C Tables 4.2.6.8 and 6.1.1.4'
H H 0.0000 0.0000 'International Tables Vol C Tables 4.2.6.8 and 6.1.1.4'
O O 0.0106 0.0060 'International Tables Vol C Tables 4.2.6.8 and 6.1.1.4'
P P 0.1023 0.0942 'International Tables Vol C Tables 4.2.6.8 and 6.1.1.4'
Zn Zn 0.2839 1.4301 'International Tables Vol C Tables 4.2.6.8 and 6.1.1.4'

loop_
_geom_angle_atom_site_label_1
_geom_angle_atom_site_label_2
_geom_angle_atom_site_label_3
_geom_angle
_geom_angle_site_symmetry_1
_geom_angle_site_symmetry_3
_geom_angle_publ_flag
C2 C1 C2 120.5(8) . 10 ?
C2 C1 P1 119.7(4) . . ?
C2 C1 P1 119.7(4) 10 . ?
C3 C2 C1 119.8(7) . . ?
C3 C2 H2 120.1 . . ?
C1 C2 H2 120.1 . . ?
C2 C3 C4 119.2(7) . . ?
C2 C3 H3 120.4 . . ?
C4 C3 H3 120.4 . . ?
C3 C4 C3 121.5(8) 10 . ?
C3 C4 P2 119.3(4) 10 . ?
C3 C4 P2 119.3(4) . . ?
C11 C12 H12A 109.5 . . ?
C11 C12 H12B 109.5 . . ?
H12A C12 H12B 109.5 . . ?
C11 C12 H12C 109.5 . . ?
H12A C12 H12C 109.5 . . ?
H12B C12 H12C 109.5 . . ?
C12 C11 O12 107.5(9) . . ?
C12 C11 H11A 110.2 . . ?
O12 C11 H11A 110.2 . . ?
C12 C11 H11B 110.2 . . ?
O12 C11 H11B 110.2 . . ?
H11A C11 H11B 108.5 . . ?
O22 C21 C22 113.2(12) . . ?
O22 C21 H21A 108.9 . . ?
C22 C21 H21A 108.9 . . ?
O22 C21 H21B 108.9 . . ?
C22 C21 H21B 108.9 . . ?
H21A C21 H21B 107.8 . . ?
C21 C22 H22A 109.5 . . ?
C21 C22 H22B 109.5 . . ?
H22A C22 H22B 109.5 . . ?
C21 C22 H22C 109.5 . . ?
H22A C22 H22C 109.5 . . ?
H22B C22 H22C 109.5 . . ?
P1 O11 Zn 145.4(3) . . ?
C11 O12 P1 119.7(6) . . ?
P2 O21 Zn 139.9(3) . 13_655 ?
C21 O22 C21 62.9(13) . 10 ?
C21 O22 P2 137.6(8) . . ?
C21 O22 P2 137.6(8) 10 . ?
O11 P1 O11 118.4(3) . 10 ?
O11 P1 O12 108.4(2) . . ?
O11 P1 O12 108.4(2) 10 . ?
O11 P1 C1 109.1(2) . . ?
O11 P1 C1 109.1(2) 10 . ?
O12 P1 C1 102.2(4) . . ?
O22 P2 O21 107.1(3) . . ?
O22 P2 O21 107.1(3) . 10 ?
O21 P2 O21 120.2(4) . 10 ?
O22 P2 C4 107.9(5) . . ?
O21 P2 C4 107.0(2) . . ?
O21 P2 C4 107.0(2) 10 . ?
O11 Zn O11 108.5(3) . 4_755 ?
O11 Zn O21 110.5(2) . 16 ?
O11 Zn O21 108.87(19) 4_755 16 ?
O11 Zn O21 108.87(19) . 13_655 ?
O11 Zn O21 110.5(2) 4_755 13_655 ?
O21 Zn O21 109.5(3) 16 13_655 ?

loop_
_geom_bond_atom_site_label_1
_geom_bond_atom_site_label_2
_geom_bond_distance
_geom_bond_site_symmetry_2
_geom_bond_publ_flag
C1 C2 1.419(8) . ?
C1 C2 1.419(8) 10 ?
C1 P1 1.800(8) . ?
C2 C3 1.391(9) . ?
C2 H2 0.9500 . ?
C3 C4 1.413(8) . ?
C3 H3 0.9500 . ?
C4 C3 1.413(8) 10 ?
C4 P2 1.806(8) . ?
C12 C11 1.442(15) . ?
C12 H12A 0.9800 . ?
C12 H12B 0.9800 . ?
C12 H12C 0.9800 . ?
C11 O12 1.449(12) . ?
C11 H11A 0.9900 . ?
C11 H11B 0.9900 . ?
C21 O22 1.259(17) . ?
C21 C22 1.580(13) . ?
C21 H21A 0.9900 . ?
C21 H21B 0.9900 . ?
C22 H22A 0.9800 . ?
C22 H22B 0.9800 . ?
C22 H22C 0.9800 . ?
O11 P1 1.543(5) . ?
O11 Zn 1.940(4) . ?
O12 P1 1.576(6) . ?
O21 P2 1.524(5) . ?
O21 Zn 1.961(4) 13_655 ?
O22 C21 1.259(17) 10 ?
O22 P2 1.512(9) . ?
P1 O11 1.543(5) 10 ?
P2 O21 1.524(5) 10 ?
Zn O11 1.940(4) 4_755 ?
Zn O21 1.961(4) 16 ?
Zn O21 1.961(4) 13_655 ?

loop_
_platon_squeeze_void_nr
_platon_squeeze_void_average_x
_platon_squeeze_void_average_y
_platon_squeeze_void_average_z
_platon_squeeze_void_volume
_platon_squeeze_void_count_electrons
1 0.000 0.500 -0.022 391.0 1.2
2 0.500 1.000 -0.023 391.0 1.2
